data_7211524
loop_
_publ_author_name
'Mol\<canov, Kre\<simir'
'Koji\'c-Prodi\'c, Biserka'

_publ_section_title
;
 Salts and co-crystals of chloranilic acid with organic bases: is it
 possible to predict a salt formation?
;
_journal_issue 3
_journal_name_full CrystEngComm
_journal_page_first 925
_journal_paper_doi 10.1039/b908492d
_journal_volume 12
_journal_year 2010
_chemical_formula_moiety 'C6 H Cl2 O4, C2 H8 N'
_chemical_formula_sum 'C8 H9 Cl2 N O4'
_chemical_formula_weight 254.07
_space_group_IT_number 2
_symmetry_cell_setting triclinic
_symmetry_space_group_name_Hall '-P 1'
_symmetry_space_group_name_H-M 'P -1'
_audit_creation_date 2008-02-29T12:25:52-00:00
_audit_creation_method 'WinGX routine CIF_UPDATE'
_cell_angle_alpha 85.440(3)
_cell_angle_beta 75.118(4)
_cell_angle_gamma 66.352(4)
_cell_formula_units_Z 4
_cell_length_a 8.7169(4)
_cell_length_b 8.7529(4)
_cell_length_c 15.8026(6)
_cell_measurement_reflns_used 5647
_cell_measurement_temperature 293(2)
_cell_measurement_theta_max 75.915
_cell_measurement_theta_min 2.8889
_cell_volume 1067.04(9)
_computing_cell_refinement
;
CrysAlis RED, Oxford Diffraction Ltd.,
Version 1.171.32.11 (release 31-10-2007 CrysAlis171 .NET)
(compiled Oct 31 2007,17:16:07)
;
_computing_data_collection
;
CrysAlis CCD, Oxford Diffraction Ltd.,
Version 1.171.32.11 (release 31-10-2007 CrysAlis171 .NET)
(compiled Oct 31 2007,17:16:07)
;
_computing_data_reduction
;
CrysAlis RED, Oxford Diffraction Ltd.,
Version 1.171.32.11 (release 31-10-2007 CrysAlis171 .NET)
(compiled Oct 31 2007,17:16:07)
;
_computing_molecular_graphics 'Ortep-3 for Windows (Farrugia, 1997)'
_computing_publication_material 'WinGX publication routines (Farrugia, 1999)'
_computing_structure_refinement 'SHELXL-97 (Sheldrick, 1997)'
_computing_structure_solution 'SHELXS-97 (Sheldrick, 1997)'
_diffrn_detector_area_resol_mean 10.4323
_diffrn_measured_fraction_theta_full 0.979
_diffrn_measured_fraction_theta_max 0.979
_diffrn_measurement_device_type 'Oxford Xcalibur Nova'
_diffrn_measurement_method
;
CCD detector
;
_diffrn_radiation_monochromator graphite
_diffrn_radiation_probe x-ray
_diffrn_radiation_type CuK\a
_diffrn_radiation_wavelength 1.54179
_diffrn_reflns_av_R_equivalents 0.029
_diffrn_reflns_limit_h_max 10
_diffrn_reflns_limit_h_min -10
_diffrn_reflns_limit_k_max 11
_diffrn_reflns_limit_k_min -10
_diffrn_reflns_limit_l_max 19
_diffrn_reflns_limit_l_min -19
_diffrn_reflns_number 11555
_diffrn_reflns_theta_full 75
_diffrn_reflns_theta_max 75
_diffrn_reflns_theta_min 2.89
_exptl_absorpt_coefficient_mu 5.471
_exptl_absorpt_correction_T_max 0.7200
_exptl_absorpt_correction_T_min 0.4660
_exptl_absorpt_correction_type multi-scan
_exptl_absorpt_process_details
;
CrysAlis RED, Oxford Diffraction Ltd.,
Version 1.171.32.11 (release 31-10-2007 CrysAlis171 .NET)
(compiled Oct 31 2007,17:16:07)
Empirical absorption correction using spherical harmonics,
implemented in SCALE3 ABSPACK scaling algorithm.
;
_exptl_crystal_colour 'dark red'
_exptl_crystal_density_diffrn 1.582
_exptl_crystal_density_method 'not measured'
_exptl_crystal_description prism
_exptl_crystal_F_000 520
_exptl_crystal_size_max 0.30
_exptl_crystal_size_mid 0.13
_exptl_crystal_size_min 0.06
_refine_diff_density_max 0.821
_refine_diff_density_min -0.309
_refine_ls_extinction_method none
_refine_ls_goodness_of_fit_ref 1.077
_refine_ls_hydrogen_treatment constr
_refine_ls_matrix_type full
_refine_ls_number_parameters 271
_refine_ls_number_reflns 4280
_refine_ls_number_restraints 2
_refine_ls_restrained_S_all 2.625
_refine_ls_R_factor_gt 0.0623
_refine_ls_shift/su_max 0
_refine_ls_structure_factor_coef Fsqd
_refine_ls_weighting_details 'calc w=1/[\s^2^(Fo^2^)+(0.1168P)^2^+0.5058P] where P=(Fo^2^+2Fc^2^)/3'
_refine_ls_weighting_scheme calc
_refine_ls_wR_factor_ref 0.1869
_reflns_number_gt 3612
_reflns_number_total 4280
_reflns_threshold_expression >2sigma(I)
_cod_data_source_file b908492d.txt
_cod_data_source_block Me2NH2HCA-triclinic
_cod_original_cell_volume 1067.04(8)
_cod_database_code 7211524

loop_
_symmetry_equiv_pos_as_xyz
'x, y, z'
'-x, -y, -z'

loop_
_atom_site_label
_atom_site_type_symbol
_atom_site_fract_x
_atom_site_fract_y
_atom_site_fract_z
_atom_site_U_iso_or_equiv
_atom_site_adp_type
_atom_site_occupancy
_atom_site_calc_flag
_atom_site_refinement_flags
Cl1 Cl 0.3988(3) 0.8789(3) 0.44365(13) 0.0713(8) Uani 1 d .
Cl2 Cl 1.0486(3) 0.2222(2) 0.46675(13) 0.0583(7) Uani 1 d .
O4 O 0.7916(8) 0.4517(6) 0.6146(3) 0.0497(13) Uani 1 d .
O3 O 0.5102(8) 0.7204(8) 0.6010(3) 0.0615(17) Uani 1 d D
C5 C 0.7668(10) 0.4887(9) 0.5402(4) 0.0412(15) Uani 1 d .
C2 C 0.6830(10) 0.6125(9) 0.3759(5) 0.0472(17) Uani 1 d .
C6 C 0.8700(10) 0.4017(9) 0.4618(5) 0.0447(16) Uani 1 d .
C1 C 0.8375(10) 0.4552(9) 0.3793(4) 0.0454(16) Uani 1 d D
C4 C 0.6053(9) 0.6464(9) 0.5346(4) 0.0423(15) Uani 1 d .
C3 C 0.5748(10) 0.6997(9) 0.4491(5) 0.0474(17) Uani 1 d .
Cl4 Cl 0.3751(2) 0.3524(2) 0.00708(12) 0.0479(6) Uani 1 d .
Cl3 Cl -0.2643(3) 1.0259(2) -0.00852(13) 0.0581(7) Uani 1 d .
O5 O 0.1978(6) 0.4826(6) -0.1375(3) 0.0424(11) Uani 1 d .
O8 O 0.1486(7) 0.6012(6) 0.1552(3) 0.0475(12) Uani 1 d .
C10 C -0.0427(9) 0.7996(8) 0.0786(4) 0.0397(14) Uani 1 d .
C8 C -0.0129(8) 0.7351(8) -0.0726(4) 0.0367(13) Uani 1 d .
C7 C 0.1378(8) 0.5716(8) -0.0705(4) 0.0334(13) Uani 1 d .
C12 C 0.1963(8) 0.5346(8) 0.0067(4) 0.0341(13) Uani 1 d .
C11 C 0.1124(9) 0.6332(8) 0.0830(4) 0.0361(13) Uani 1 d .
C9 C -0.0936(9) 0.8402(8) -0.0034(5) 0.0400(14) Uani 1 d .
N1 N 0.9702(9) 0.1723(8) 0.7018(4) 0.0504(16) Uani 1 d .
H1A H 0.9803 0.2211 0.747 0.061 Uiso 1 calc R
H1B H 0.948 0.2487 0.6602 0.061 Uiso 1 calc R
C13 C 1.1363(15) 0.0329(12) 0.6662(7) 0.079(3) Uani 1 d .
H13A H 1.226 0.0743 0.6479 0.119 Uiso 1 calc R
H13B H 1.1281 -0.0183 0.617 0.119 Uiso 1 calc R
H13C H 1.163 -0.0481 0.7107 0.119 Uiso 1 calc R
C14 C 0.8223(16) 0.1227(13) 0.7322(7) 0.076(3) Uani 1 d .
H14A H 0.7192 0.2193 0.7544 0.114 Uiso 1 calc R
H14B H 0.8432 0.0434 0.7779 0.114 Uiso 1 calc R
H14C H 0.8084 0.0731 0.6842 0.114 Uiso 1 calc R
N2 N 0.6243(7) 0.6646(8) 0.7676(4) 0.0422(13) Uani 1 d .
H2A H 0.6676 0.6209 0.7127 0.051 Uiso 1 calc R
H2B H 0.7006 0.6061 0.7991 0.051 Uiso 1 calc R
C15 C 0.4614(11) 0.6442(13) 0.8052(6) 0.061(2) Uani 1 d .
H15A H 0.4823 0.5279 0.8053 0.092 Uiso 1 calc R
H15B H 0.3803 0.7029 0.7708 0.092 Uiso 1 calc R
H15C H 0.4151 0.6887 0.8642 0.092 Uiso 1 calc R
C16 C 0.6078(12) 0.8384(11) 0.7649(6) 0.061(2) Uani 1 d .
H16A H 0.7188 0.842 0.7396 0.092 Uiso 1 calc R
H16B H 0.5647 0.8855 0.8233 0.092 Uiso 1 calc R
H16C H 0.529 0.9014 0.73 0.092 Uiso 1 calc R
O6 O -0.0586(7) 0.7669(7) -0.1477(3) 0.0500(13) Uani 1 d .
H6 H 0.0046 0.6897 -0.1828 0.075 Uiso 1 calc R
O7 O -0.1133(8) 0.8895(7) 0.1437(4) 0.0578(15) Uani 1 d .
O1 O 0.9296(9) 0.3825(8) 0.3089(3) 0.0667(19) Uani 1 d .
O2 O 0.6584(9) 0.6617(8) 0.2990(4) 0.0677(19) Uani 1 d .
H2 H 0.6114 0.6093 0.2824 0.102 Uiso 1 calc RD

loop_
_atom_site_aniso_label
_atom_site_aniso_U_11
_atom_site_aniso_U_22
_atom_site_aniso_U_33
_atom_site_aniso_U_23
_atom_site_aniso_U_13
_atom_site_aniso_U_12
Cl1 0.0685(14) 0.0629(13) 0.0403(11) -0.0076(9) -0.0235(9) 0.0245(11)
Cl2 0.0627(12) 0.0430(10) 0.0416(10) -0.0046(7) -0.0193(8) 0.0119(8)
O4 0.064(3) 0.043(3) 0.027(2) 0.0028(19) -0.015(2) -0.003(2)
O3 0.061(3) 0.063(3) 0.029(3) -0.005(2) -0.012(2) 0.008(3)
C5 0.051(4) 0.037(3) 0.027(3) 0.004(2) -0.014(3) -0.008(3)
C2 0.054(4) 0.045(4) 0.029(3) -0.004(3) -0.014(3) -0.003(3)
C6 0.051(4) 0.034(3) 0.033(3) -0.001(3) -0.014(3) 0.002(3)
C1 0.052(4) 0.042(4) 0.028(3) -0.005(3) -0.011(3) -0.003(3)
C4 0.047(4) 0.041(3) 0.027(3) -0.001(3) -0.010(3) -0.005(3)
C3 0.051(4) 0.042(4) 0.032(4) -0.002(3) -0.015(3) 0.003(3)
Cl4 0.0421(9) 0.0430(10) 0.0436(10) -0.0018(7) -0.0181(7) 0.0036(7)
Cl3 0.0585(12) 0.0431(10) 0.0489(11) -0.0063(8) -0.0230(9) 0.0113(8)
O5 0.045(2) 0.045(3) 0.026(2) -0.0042(18) -0.0085(18) -0.005(2)
O8 0.056(3) 0.045(3) 0.032(2) -0.003(2) -0.022(2) -0.003(2)
C10 0.042(3) 0.039(3) 0.032(3) -0.004(3) -0.011(3) -0.008(3)
C8 0.041(3) 0.039(3) 0.027(3) 0.002(2) -0.013(2) -0.010(3)
C7 0.034(3) 0.035(3) 0.028(3) 0.002(2) -0.009(2) -0.010(2)
C12 0.033(3) 0.033(3) 0.030(3) 0.001(2) -0.012(2) -0.005(2)
C11 0.043(3) 0.036(3) 0.028(3) 0.001(2) -0.014(2) -0.011(3)
C9 0.040(3) 0.033(3) 0.036(3) -0.001(2) -0.014(3) 0.000(3)
N1 0.074(4) 0.038(3) 0.034(3) -0.001(2) -0.025(3) -0.009(3)
C13 0.093(7) 0.057(5) 0.050(5) -0.007(4) -0.024(5) 0.014(5)
C14 0.105(8) 0.067(6) 0.074(7) 0.018(5) -0.046(6) -0.041(6)
N2 0.041(3) 0.049(3) 0.028(3) 0.000(2) -0.013(2) -0.007(2)
C15 0.058(5) 0.086(6) 0.044(4) 0.004(4) -0.014(4) -0.032(4)
C16 0.070(5) 0.058(5) 0.057(5) 0.009(4) -0.024(4) -0.023(4)
O6 0.056(3) 0.045(3) 0.032(2) -0.002(2) -0.020(2) 0.003(2)
O7 0.065(3) 0.052(3) 0.037(3) -0.013(2) -0.019(2) 0.003(3)
O1 0.073(4) 0.065(4) 0.027(3) -0.011(2) -0.013(2) 0.011(3)
O2 0.081(4) 0.060(3) 0.029(3) -0.004(2) -0.023(3) 0.013(3)

loop_
_atom_type_symbol
_atom_type_description
_atom_type_scat_dispersion_real
_atom_type_scat_dispersion_imag
_atom_type_scat_source
C C 0.003 0.002 'International Tables Vol C Tables 4.2.6.8 and 6.1.1.4'
H H 0 0 'International Tables Vol C Tables 4.2.6.8 and 6.1.1.4'
Cl Cl 0.148 0.159 'International Tables Vol C Tables 4.2.6.8 and 6.1.1.4'
N N 0.006 0.003 'International Tables Vol C Tables 4.2.6.8 and 6.1.1.4'
O O 0.011 0.006 'International Tables Vol C Tables 4.2.6.8 and 6.1.1.4'

loop_
_geom_angle_atom_site_label_1
_geom_angle_atom_site_label_2
_geom_angle_atom_site_label_3
_geom_angle
O4 C5 C6 126.5(7)
O4 C5 C4 116.4(6)
C6 C5 C4 117.1(6)
O2 C2 C3 121.3(7)
O2 C2 C1 117.0(6)
C3 C2 C1 121.7(6)
C5 C6 C1 123.3(6)
C5 C6 Cl2 118.0(5)
C1 C6 Cl2 118.7(5)
O1 C1 C6 124.4(7)
O1 C1 C2 117.4(6)
C6 C1 C2 118.1(6)
O3 C4 C3 122.5(7)
O3 C4 C5 118.8(6)
C3 C4 C5 118.6(6)
C2 C3 C4 121.0(7)
C2 C3 Cl1 120.9(6)
C4 C3 Cl1 118.0(5)
O7 C10 C9 123.6(6)
O7 C10 C11 118.2(6)
C9 C10 C11 118.2(5)
O6 C8 C9 122.5(6)
O6 C8 C7 115.4(5)
C9 C8 C7 122.2(6)
O5 C7 C12 126.2(6)
O5 C7 C8 116.1(5)
C12 C7 C8 117.7(5)
C11 C12 C7 123.1(6)
C11 C12 Cl4 119.2(5)
C7 C12 Cl4 117.6(5)
O8 C11 C12 126.5(6)
O8 C11 C10 116.0(6)
C12 C11 C10 117.5(5)
C8 C9 C10 121.0(6)
C8 C9 Cl3 120.8(5)
C10 C9 Cl3 118.2(5)
C14 N1 C13 114.2(8)
C14 N1 H1A 108.7
C13 N1 H1A 108.7
C14 N1 H1B 108.7
C13 N1 H1B 108.7
H1A N1 H1B 107.6
N1 C13 H13A 109.5
N1 C13 H13B 109.5
H13A C13 H13B 109.5
N1 C13 H13C 109.5
H13A C13 H13C 109.5
H13B C13 H13C 109.5
N1 C14 H14A 109.5
N1 C14 H14B 109.5
H14A C14 H14B 109.5
N1 C14 H14C 109.5
H14A C14 H14C 109.5
H14B C14 H14C 109.5
C15 N2 C16 114.2(7)
C15 N2 H2A 108.7
C16 N2 H2A 108.7
C15 N2 H2B 108.7
C16 N2 H2B 108.7
H2A N2 H2B 107.6
N2 C15 H15A 109.5
N2 C15 H15B 109.5
H15A C15 H15B 109.5
N2 C15 H15C 109.5
H15A C15 H15C 109.5
H15B C15 H15C 109.5
N2 C16 H16A 109.5
N2 C16 H16B 109.5
H16A C16 H16B 109.5
N2 C16 H16C 109.5
H16A C16 H16C 109.5
H16B C16 H16C 109.5
C8 O6 H6 109.5
C2 O2 H2 109.5

loop_
_geom_bond_atom_site_label_1
_geom_bond_atom_site_label_2
_geom_bond_distance
Cl1 C3 1.714(7)
Cl2 C6 1.725(7)
O4 C5 1.244(8)
O3 C4 1.200(9)
C5 C6 1.397(10)
C5 C4 1.543(9)
C2 O2 1.298(9)
C2 C3 1.346(10)
C2 C1 1.501(10)
C6 C1 1.409(10)
C1 O1 1.237(9)
C4 C3 1.449(10)
Cl4 C12 1.726(6)
Cl3 C9 1.721(7)
O5 C7 1.234(8)
O8 C11 1.243(8)
C10 O7 1.213(9)
C10 C9 1.448(9)
C10 C11 1.551(9)
C8 O6 1.320(8)
C8 C9 1.336(9)
C8 C7 1.511(9)
C7 C12 1.406(9)
C12 C11 1.392(9)
N1 C14 1.476(14)
N1 C13 1.475(11)
N1 H1A 0.9
N1 H1B 0.9
C13 H13A 0.96
C13 H13B 0.96
C13 H13C 0.96
C14 H14A 0.96
C14 H14B 0.96
C14 H14C 0.96
N2 C15 1.468(10)
N2 C16 1.468(11)
N2 H2A 0.9
N2 H2B 0.9
C15 H15A 0.96
C15 H15B 0.96
C15 H15C 0.96
C16 H16A 0.96
C16 H16B 0.96
C16 H16C 0.96
O6 H6 0.82
O2 H2 0.82

loop_
_geom_torsion_atom_site_label_1
_geom_torsion_atom_site_label_2
_geom_torsion_atom_site_label_3
_geom_torsion_atom_site_label_4
_geom_torsion
O4 C5 C6 C1 -177.3(8)
C4 C5 C6 C1 2.9(12)
O4 C5 C6 Cl2 1.3(12)
C4 C5 C6 Cl2 -178.5(6)
C5 C6 C1 O1 178.0(8)
Cl2 C6 C1 O1 -0.5(12)
C5 C6 C1 C2 -0.7(12)
Cl2 C6 C1 C2 -179.3(6)
O2 C2 C1 O1 -0.7(13)
C3 C2 C1 O1 179.7(8)
O2 C2 C1 C6 178.2(8)
C3 C2 C1 C6 -1.5(13)
O4 C5 C4 O3 -2.7(11)
C6 C5 C4 O3 177.1(8)
O4 C5 C4 C3 177.1(7)
C6 C5 C4 C3 -3.1(11)
O2 C2 C3 C4 -178.4(8)
C1 C2 C3 C4 1.2(13)
O2 C2 C3 Cl1 0.5(13)
C1 C2 C3 Cl1 -179.9(6)
O3 C4 C3 C2 -179.2(9)
C5 C4 C3 C2 1.1(12)
O3 C4 C3 Cl1 1.8(12)
C5 C4 C3 Cl1 -177.9(6)
O6 C8 C7 O5 -2.6(9)
C9 C8 C7 O5 177.6(7)
O6 C8 C7 C12 177.5(6)
C9 C8 C7 C12 -2.3(10)
O5 C7 C12 C11 -173.7(7)
C8 C7 C12 C11 6.2(9)
O5 C7 C12 Cl4 3.2(9)
C8 C7 C12 Cl4 -176.9(5)
C7 C12 C11 O8 173.8(7)
Cl4 C12 C11 O8 -3.0(10)
C7 C12 C11 C10 -5.8(10)
Cl4 C12 C11 C10 177.4(5)
O7 C10 C11 O8 2.9(10)
C9 C10 C11 O8 -178.1(6)
O7 C10 C11 C12 -177.5(7)
C9 C10 C11 C12 1.6(10)
O6 C8 C9 C10 178.5(7)
C7 C8 C9 C10 -1.7(11)
O6 C8 C9 Cl3 -0.1(10)
C7 C8 C9 Cl3 179.7(5)
O7 C10 C9 C8 -179.0(8)
C11 C10 C9 C8 2.0(10)
O7 C10 C9 Cl3 -0.3(11)
C11 C10 C9 Cl3 -179.3(5)
